data_7224438
loop_
_publ_author_name
'Xing, Qian'
'Gan, Li-She'
'Mou, Xiao-Feng'
'Wang, Wei'
'Wang, Chang-Yun'
'Wei, Mei-Yan'
'Shao, Chang-Lun'

_publ_section_title
;
 Isolation, resolution and biological evaluation of pestalachlorides E and
 F containing both point and axial chirality
;
_journal_issue 27
_journal_name_full 'RSC Adv.'
_journal_page_first 22653
_journal_paper_doi 10.1039/C6RA00374E
_journal_volume 6
_journal_year 2016
_chemical_formula_sum 'C24 H28 Cl2 O7'
_chemical_formula_weight 499.36
_chemical_name_systematic
; 
 ? 
;
_space_group_IT_number 15
_symmetry_cell_setting monoclinic
_symmetry_space_group_name_Hall '-C 2yc'
_symmetry_space_group_name_H-M 'C 1 2/c 1'
_atom_sites_solution_hydrogens geom
_atom_sites_solution_primary direct
_atom_sites_solution_secondary difmap
_audit_creation_method SHELXL-97
_audit_update_record
;
2015-03-06 deposited with the CCDC.
2016-02-26 downloaded from the CCDC.
;
_cell_angle_alpha 90.00
_cell_angle_beta 96.2213(16)
_cell_angle_gamma 90.00
_cell_formula_units_Z 8
_cell_length_a 19.1983(8)
_cell_length_b 10.9513(4)
_cell_length_c 22.9245(9)
_cell_measurement_reflns_used 7924
_cell_measurement_temperature 296(2)
_cell_measurement_theta_max 58.89
_cell_measurement_theta_min 3.88
_cell_volume 4791.4(3)
_computing_cell_refinement 'Bruker SAINT'
_computing_data_collection 'Bruker APEX2'
_computing_data_reduction 'Bruker SAINT'
_computing_molecular_graphics 'Bruker SHELXTL'
_computing_publication_material 'Bruker SHELXTL'
_computing_structure_refinement 'SHELXL-97 (Sheldrick, 1997)'
_computing_structure_solution 'SHELXS-97 (Sheldrick, 1990)'
_diffrn_ambient_temperature 296(2)
_diffrn_measured_fraction_theta_full 0.941
_diffrn_measured_fraction_theta_max 0.941
_diffrn_measurement_device_type 'Bruker APEX-II CCD'
_diffrn_measurement_method '\f and \w scans'
_diffrn_radiation_monochromator graphite
_diffrn_radiation_source 'fine-focus sealed tube'
_diffrn_radiation_type CuK\a
_diffrn_radiation_wavelength 1.54178
_diffrn_reflns_av_R_equivalents 0.2062
_diffrn_reflns_av_sigmaI/netI 0.1044
_diffrn_reflns_limit_h_max 21
_diffrn_reflns_limit_h_min -20
_diffrn_reflns_limit_k_max 9
_diffrn_reflns_limit_k_min -12
_diffrn_reflns_limit_l_max 20
_diffrn_reflns_limit_l_min -25
_diffrn_reflns_number 11476
_diffrn_reflns_theta_full 58.99
_diffrn_reflns_theta_max 58.99
_diffrn_reflns_theta_min 3.88
_diffrn_standards_number 0
_exptl_absorpt_coefficient_mu 2.802
_exptl_absorpt_correction_T_max 0.5340
_exptl_absorpt_correction_T_min 0.2604
_exptl_absorpt_correction_type none
_exptl_crystal_density_diffrn 1.385
_exptl_crystal_density_method 'not measured'
_exptl_crystal_F_000 2096
_exptl_crystal_size_max 0.66
_exptl_crystal_size_mid 0.34
_exptl_crystal_size_min 0.26
_refine_diff_density_max 0.413
_refine_diff_density_min -0.421
_refine_diff_density_rms 0.084
_refine_ls_extinction_coef 0.00070(9)
_refine_ls_extinction_expression Fc^*^=kFc[1+0.001xFc^2^\l^3^/sin(2\q)]^-1/4^
_refine_ls_extinction_method SHELXL
_refine_ls_goodness_of_fit_ref 1.053
_refine_ls_hydrogen_treatment mixed
_refine_ls_matrix_type full
_refine_ls_number_parameters 309
_refine_ls_number_reflns 3250
_refine_ls_number_restraints 0
_refine_ls_restrained_S_all 1.053
_refine_ls_R_factor_all 0.0688
_refine_ls_R_factor_gt 0.0636
_refine_ls_shift/su_max 0.002
_refine_ls_shift/su_mean 0.000
_refine_ls_structure_factor_coef Fsqd
_refine_ls_weighting_details 'calc w=1/[\s^2^(Fo^2^)+(0.0808P)^2^+9.1783P] where P=(Fo^2^+2Fc^2^)/3'
_refine_ls_weighting_scheme calc
_refine_ls_wR_factor_gt 0.1662
_refine_ls_wR_factor_ref 0.1723
_reflns_number_gt 2920
_reflns_number_total 3250
_reflns_threshold_expression >2sigma(I)
_cod_data_source_file c6ra00374e2.cif
_cod_data_source_block 1
_cod_depositor_comments
;
The following automatic conversions were performed:

'_symmetry_cell_setting' value 'Monoclinic' changed to 'monoclinic'
according to
/usr/data/users/saulius/crontab/automatic-downloads/rss-feeds/RSC/lib/dictionaries/cif_core.dic
dictionary named 'cif_core.dic' version 2.4.2 from 2011-04-26.

Automatic conversion script
Id: cif_fix_values 4268 2015-11-12 08:31:59Z antanas 
;
_cod_original_sg_symbol_H-M C2/c
_cod_database_code 7224438

loop_
_symmetry_equiv_pos_as_xyz
'x, y, z'
'-x, y, -z+1/2'
'x+1/2, y+1/2, z'
'-x+1/2, y+1/2, -z+1/2'
'-x, -y, -z'
'x, -y, z-1/2'
'-x+1/2, -y+1/2, -z'
'x+1/2, -y+1/2, z-1/2'

loop_
_atom_site_label
_atom_site_type_symbol
_atom_site_fract_x
_atom_site_fract_y
_atom_site_fract_z
_atom_site_U_iso_or_equiv
_atom_site_adp_type
_atom_site_occupancy
_atom_site_symmetry_multiplicity
_atom_site_calc_flag
_atom_site_refinement_flags
Cl1 Cl 1.10545(4) 0.38126(9) 0.19398(4) 0.0404(3) Uani 1 1 d .
Cl2 Cl 0.87594(6) 0.09626(8) 0.14936(5) 0.0552(4) Uani 1 1 d .
O1 O 1.00321(12) 0.5809(2) 0.16910(10) 0.0328(6) Uani 1 1 d .
H1 H 1.0427 0.5773 0.1866 0.049 Uiso 1 1 calc R
O2 O 0.80378(12) 0.3330(2) 0.12766(9) 0.0311(6) Uani 1 1 d .
O3 O 0.89996(12) 0.6710(2) 0.25024(9) 0.0339(6) Uani 1 1 d .
H3 H 0.9272 0.6696 0.2250 0.051 Uiso 1 1 calc R
O5 O 0.79757(15) 0.5622(3) -0.08560(9) 0.0567(9) Uani 1 1 d .
H5 H 0.8398 0.5517 -0.0857 0.085 Uiso 1 1 calc R
O4 O 0.62778(13) 0.6233(3) 0.04615(11) 0.0480(7) Uani 1 1 d .
H4 H 0.6023 0.6289 0.0151 0.072 Uiso 1 1 calc R
O6 O 0.92721(15) 0.5385(4) -0.04122(11) 0.0677(10) Uani 1 1 d .
C2 C 0.97611(16) 0.4664(3) 0.16233(11) 0.0220(7) Uani 1 1 d .
C1 C 0.90451(15) 0.4569(3) 0.14356(11) 0.0192(6) Uani 1 1 d .
C5 C 0.91629(18) 0.2380(3) 0.15122(13) 0.0299(8) Uani 1 1 d .
C4 C 0.98825(18) 0.2455(3) 0.16738(13) 0.0312(8) Uani 1 1 d .
C6 C 0.87509(16) 0.3405(3) 0.13910(12) 0.0244(7) Uani 1 1 d .
C3 C 1.01668(17) 0.3618(3) 0.17281(12) 0.0263(7) Uani 1 1 d .
C7 C 1.0346(2) 0.1349(4) 0.17763(19) 0.0502(11) Uani 1 1 d .
H7A H 1.0061 0.0633 0.1794 0.075 Uiso 1 1 calc R
H7B H 1.0640 0.1441 0.2140 0.075 Uiso 1 1 calc R
H7C H 1.0632 0.1268 0.1460 0.075 Uiso 1 1 calc R
C8 C 0.7761(2) 0.2797(4) 0.07282(16) 0.0451(10) Uani 1 1 d .
H8A H 0.8112 0.2816 0.0460 0.068 Uiso 1 1 calc R
H8B H 0.7358 0.3251 0.0567 0.068 Uiso 1 1 calc R
H8C H 0.7628 0.1966 0.0791 0.068 Uiso 1 1 calc R
C10 C 0.80800(16) 0.5899(3) 0.18009(12) 0.0228(7) Uani 1 1 d .
H10 H 0.8079 0.5145 0.2032 0.027 Uiso 1 1 calc R
C12 C 0.74562(17) 0.5949(3) 0.08362(13) 0.0258(7) Uani 1 1 d .
C14 C 0.83514(17) 0.5646(3) 0.01775(13) 0.0285(8) Uani 1 1 d .
C13 C 0.81390(16) 0.5749(3) 0.07464(12) 0.0222(7) Uani 1 1 d .
C16 C 0.71304(19) 0.5922(3) -0.02118(14) 0.0337(8) Uani 1 1 d .
H16 H 0.6790 0.5976 -0.0532 0.040 Uiso 1 1 calc R
C11 C 0.73453(18) 0.6044(3) 0.14680(14) 0.0328(8) Uani 1 1 d .
H11A H 0.7035 0.5403 0.1576 0.039 Uiso 1 1 calc R
H11B H 0.7145 0.6829 0.1552 0.039 Uiso 1 1 calc R
C9 C 0.86064(15) 0.5711(3) 0.13285(12) 0.0206(7) Uani 1 1 d .
H9 H 0.8922 0.6415 0.1344 0.025 Uiso 1 1 calc R
C15 C 0.78214(18) 0.5726(3) -0.03002(13) 0.0330(8) Uani 1 1 d .
C17 C 0.69423(17) 0.6040(3) 0.03488(14) 0.0287(7) Uani 1 1 d .
C18 C 0.90726(19) 0.5487(4) 0.00794(14) 0.0413(9) Uani 1 1 d .
H18 H 0.9407 0.5460 0.0404 0.050 Uiso 1 1 calc R
C21 C 0.8298(2) 0.8188(3) 0.19386(17) 0.0487(10) Uani 1 1 d .
H21A H 0.8457 0.8795 0.2225 0.073 Uiso 1 1 calc R
H21B H 0.7831 0.8384 0.1772 0.073 Uiso 1 1 calc R
H21C H 0.8604 0.8173 0.1634 0.073 Uiso 1 1 calc R
C20 C 0.7840(2) 0.6945(4) 0.27316(15) 0.0474(10) Uani 1 1 d .
H20A H 0.7883 0.6173 0.2930 0.071 Uiso 1 1 calc R
H20B H 0.7360 0.7073 0.2578 0.071 Uiso 1 1 calc R
H20C H 0.7986 0.7587 0.3003 0.071 Uiso 1 1 calc R
C19 C 0.82993(17) 0.6949(3) 0.22301(13) 0.0282(8) Uani 1 1 d .
O7 O 0.54031(17) 0.6551(4) 0.94504(13) 0.0777(11) Uani 1 1 d .
C23 C 0.4791(2) 0.6734(4) 0.94731(16) 0.0468(10) Uani 1 1 d .
C22 C 0.4293(3) 0.6787(5) 0.8934(2) 0.0708(14) Uani 1 1 d .
H22A H 0.4086 0.7585 0.8898 0.106 Uiso 1 1 calc R
H22B H 0.3933 0.6187 0.8956 0.106 Uiso 1 1 calc R
H22C H 0.4538 0.6624 0.8599 0.106 Uiso 1 1 calc R
C24 C 0.4512(3) 0.6929(7) 1.0047(2) 0.0876(18) Uani 1 1 d .
H24A H 0.4893 0.6940 1.0355 0.131 Uiso 1 1 calc R
H24B H 0.4196 0.6278 1.0116 0.131 Uiso 1 1 calc R
H24C H 0.4267 0.7694 1.0040 0.131 Uiso 1 1 calc R

loop_
_atom_site_aniso_label
_atom_site_aniso_U_11
_atom_site_aniso_U_22
_atom_site_aniso_U_33
_atom_site_aniso_U_23
_atom_site_aniso_U_13
_atom_site_aniso_U_12
Cl1 0.0240(5) 0.0562(6) 0.0395(5) -0.0038(4) -0.0040(4) 0.0126(4)
Cl2 0.0670(8) 0.0253(5) 0.0743(7) -0.0006(4) 0.0117(6) -0.0088(4)
O1 0.0212(13) 0.0320(13) 0.0425(14) -0.0021(10) -0.0095(10) -0.0018(10)
O2 0.0264(13) 0.0368(13) 0.0304(12) -0.0068(10) 0.0051(9) -0.0075(10)
O3 0.0297(14) 0.0457(14) 0.0238(11) -0.0023(10) -0.0081(9) 0.0059(11)
O5 0.0442(17) 0.110(3) 0.0163(12) 0.0068(13) 0.0029(11) 0.0153(17)
O4 0.0211(14) 0.088(2) 0.0337(13) -0.0011(13) -0.0030(10) 0.0108(13)
O6 0.0453(17) 0.133(3) 0.0270(14) 0.0124(16) 0.0139(12) 0.0290(19)
C2 0.0249(17) 0.0269(16) 0.0140(13) -0.0023(11) 0.0008(12) -0.0006(13)
C1 0.0228(16) 0.0238(15) 0.0111(13) 0.0002(11) 0.0026(11) 0.0039(13)
C5 0.041(2) 0.0237(17) 0.0257(16) 0.0003(13) 0.0083(14) -0.0004(15)
C4 0.042(2) 0.0312(18) 0.0215(16) 0.0011(13) 0.0086(14) 0.0103(16)
C6 0.0262(18) 0.0328(18) 0.0149(14) -0.0028(12) 0.0052(12) -0.0003(14)
C3 0.0254(19) 0.0383(19) 0.0147(14) -0.0007(12) 0.0002(13) 0.0061(14)
C7 0.058(3) 0.040(2) 0.053(2) 0.0018(18) 0.009(2) 0.0196(19)
C8 0.039(2) 0.049(2) 0.045(2) -0.0138(18) -0.0059(17) -0.0108(18)
C10 0.0227(17) 0.0293(17) 0.0167(14) -0.0007(12) 0.0036(12) 0.0043(13)
C12 0.0207(18) 0.0341(18) 0.0224(16) 0.0007(12) 0.0009(13) 0.0013(13)
C14 0.0272(19) 0.0391(19) 0.0192(15) 0.0054(13) 0.0031(13) 0.0056(14)
C13 0.0219(17) 0.0261(16) 0.0179(14) 0.0030(12) -0.0012(12) 0.0009(13)
C16 0.031(2) 0.049(2) 0.0193(16) 0.0030(14) -0.0084(14) 0.0015(16)
C11 0.0207(18) 0.053(2) 0.0247(17) -0.0075(14) 0.0002(13) 0.0056(15)
C9 0.0172(16) 0.0271(16) 0.0170(14) -0.0017(12) 0.0000(12) -0.0002(12)
C15 0.033(2) 0.049(2) 0.0164(15) 0.0046(14) 0.0002(13) 0.0041(16)
C17 0.0185(17) 0.0380(19) 0.0289(17) 0.0019(14) -0.0007(13) 0.0026(14)
C18 0.034(2) 0.068(3) 0.0217(17) 0.0078(16) 0.0049(15) 0.0120(18)
C21 0.067(3) 0.028(2) 0.049(2) 0.0005(16) -0.0041(19) 0.0092(19)
C20 0.048(2) 0.066(3) 0.0289(19) -0.0140(17) 0.0053(16) 0.013(2)
C19 0.0299(18) 0.0342(18) 0.0194(15) -0.0049(13) -0.0026(13) 0.0085(14)
O7 0.039(2) 0.142(3) 0.0496(18) -0.0052(19) -0.0029(14) 0.028(2)
C23 0.039(3) 0.056(2) 0.044(2) 0.0030(18) -0.0038(17) 0.0035(19)
C22 0.054(3) 0.082(4) 0.072(3) 0.023(3) -0.017(2) -0.004(3)
C24 0.065(4) 0.130(5) 0.070(3) -0.010(3) 0.020(3) 0.011(4)

loop_
_atom_type_symbol
_atom_type_description
_atom_type_scat_dispersion_real
_atom_type_scat_dispersion_imag
_atom_type_scat_source
C C 0.0181 0.0091 'International Tables Vol C Tables 4.2.6.8 and 6.1.1.4'
H H 0.0000 0.0000 'International Tables Vol C Tables 4.2.6.8 and 6.1.1.4'
O O 0.0492 0.0322 'International Tables Vol C Tables 4.2.6.8 and 6.1.1.4'
Cl Cl 0.3639 0.7018 'International Tables Vol C Tables 4.2.6.8 and 6.1.1.4'

loop_
_geom_angle_atom_site_label_1
_geom_angle_atom_site_label_2
_geom_angle_atom_site_label_3
_geom_angle
C2 O1 H1 109.5
C6 O2 C8 117.4(2)
C19 O3 H3 109.5
C15 O5 H5 109.5
C17 O4 H4 109.5
O1 C2 C3 122.6(3)
O1 C2 C1 117.1(3)
C3 C2 C1 120.3(3)
C6 C1 C2 117.9(3)
C6 C1 C9 122.0(3)
C2 C1 C9 119.9(3)
C6 C5 C4 122.3(3)
C6 C5 Cl2 118.5(3)
C4 C5 Cl2 119.1(2)
C3 C4 C5 116.6(3)
C3 C4 C7 120.3(3)
C5 C4 C7 123.1(3)
O2 C6 C5 121.8(3)
O2 C6 C1 117.3(3)
C5 C6 C1 120.6(3)
C4 C3 C2 122.2(3)
C4 C3 Cl1 120.2(3)
C2 C3 Cl1 117.5(3)
C4 C7 H7A 109.5
C4 C7 H7B 109.5
H7A C7 H7B 109.5
C4 C7 H7C 109.5
H7A C7 H7C 109.5
H7B C7 H7C 109.5
O2 C8 H8A 109.5
O2 C8 H8B 109.5
H8A C8 H8B 109.5
O2 C8 H8C 109.5
H8A C8 H8C 109.5
H8B C8 H8C 109.5
C11 C10 C19 114.3(3)
C11 C10 C9 107.2(2)
C19 C10 C9 112.7(3)
C11 C10 H10 107.5
C19 C10 H10 107.5
C9 C10 H10 107.5
C13 C12 C17 119.4(3)
C13 C12 C11 113.5(3)
C17 C12 C11 127.1(3)
C13 C14 C15 117.0(3)
C13 C14 C18 122.2(3)
C15 C14 C18 120.7(3)
C12 C13 C14 122.0(3)
C12 C13 C9 110.8(2)
C14 C13 C9 127.2(3)
C17 C16 C15 120.3(3)
C17 C16 H16 119.9
C15 C16 H16 119.9
C12 C11 C10 104.8(2)
C12 C11 H11A 110.8
C10 C11 H11A 110.8
C12 C11 H11B 110.8
C10 C11 H11B 110.8
H11A C11 H11B 108.9
C1 C9 C13 115.4(2)
C1 C9 C10 112.6(2)
C13 C9 C10 103.8(2)
C1 C9 H9 108.3
C13 C9 H9 108.3
C10 C9 H9 108.3
O5 C15 C16 117.8(3)
O5 C15 C14 121.0(3)
C16 C15 C14 121.2(3)
O4 C17 C16 122.9(3)
O4 C17 C12 117.1(3)
C16 C17 C12 120.0(3)
O6 C18 C14 123.6(3)
O6 C18 H18 118.2
C14 C18 H18 118.2
C19 C21 H21A 109.5
C19 C21 H21B 109.5
H21A C21 H21B 109.5
C19 C21 H21C 109.5
H21A C21 H21C 109.5
H21B C21 H21C 109.5
C19 C20 H20A 109.5
C19 C20 H20B 109.5
H20A C20 H20B 109.5
C19 C20 H20C 109.5
H20A C20 H20C 109.5
H20B C20 H20C 109.5
O3 C19 C21 108.1(3)
O3 C19 C20 105.2(3)
C21 C19 C20 111.3(3)
O3 C19 C10 108.5(2)
C21 C19 C10 113.6(3)
C20 C19 C10 109.8(3)
O7 C23 C22 121.2(4)
O7 C23 C24 120.7(4)
C22 C23 C24 118.1(4)
C23 C22 H22A 109.5
C23 C22 H22B 109.5
H22A C22 H22B 109.5
C23 C22 H22C 109.5
H22A C22 H22C 109.5
H22B C22 H22C 109.5
C23 C24 H24A 109.5
C23 C24 H24B 109.5
H24A C24 H24B 109.5
C23 C24 H24C 109.5
H24A C24 H24C 109.5
H24B C24 H24C 109.5

loop_
_geom_bond_atom_site_label_1
_geom_bond_atom_site_label_2
_geom_bond_distance
Cl1 C3 1.734(3)
Cl2 C5 1.733(3)
O1 C2 1.360(4)
O1 H1 0.8200
O2 C6 1.368(4)
O2 C8 1.435(4)
O3 C19 1.444(4)
O3 H3 0.8200
O5 C15 1.344(4)
O5 H5 0.8200
O4 C17 1.345(4)
O4 H4 0.8200
O6 C18 1.234(4)
C2 C3 1.392(5)
C2 C1 1.399(4)
C1 C6 1.393(4)
C1 C9 1.513(4)
C5 C6 1.384(5)
C5 C4 1.393(5)
C4 C3 1.387(5)
C4 C7 1.506(5)
C7 H7A 0.9600
C7 H7B 0.9600
C7 H7C 0.9600
C8 H8A 0.9600
C8 H8B 0.9600
C8 H8C 0.9600
C10 C11 1.537(5)
C10 C19 1.543(4)
C10 C9 1.573(4)
C10 H10 0.9800
C12 C13 1.367(4)
C12 C17 1.412(5)
C12 C11 1.490(4)
C14 C13 1.413(4)
C14 C15 1.414(5)
C14 C18 1.437(5)
C13 C9 1.526(4)
C16 C17 1.378(4)
C16 C15 1.380(5)
C16 H16 0.9300
C11 H11A 0.9700
C11 H11B 0.9700
C9 H9 0.9800
C18 H18 0.9300
C21 C19 1.512(5)
C21 H21A 0.9600
C21 H21B 0.9600
C21 H21C 0.9600
C20 C19 1.524(4)
C20 H20A 0.9600
C20 H20B 0.9600
C20 H20C 0.9600
O7 C23 1.199(5)
C23 C22 1.478(6)
C23 C24 1.488(6)
C22 H22A 0.9600
C22 H22B 0.9600
C22 H22C 0.9600
C24 H24A 0.9600
C24 H24B 0.9600
C24 H24C 0.9600

loop_
_geom_hbond_atom_site_label_D
_geom_hbond_atom_site_label_H
_geom_hbond_atom_site_label_A
_geom_hbond_distance_DH
_geom_hbond_distance_HA
_geom_hbond_distance_DA
_geom_hbond_angle_DHA
_geom_hbond_site_symmetry_A
O4 H4 O7 0.82 1.92 2.733(4) 175.1 1_554
O5 H5 O6 0.82 1.87 2.598(4) 147.0 .
O5 H5 Cl1 0.82 2.89 3.320(3) 114.6 5_765
O3 H3 O1 0.82 2.26 3.027(3) 155.0 .
O1 H1 O3 0.82 2.00 2.665(3) 137.3 2_755
O1 H1 Cl1 0.82 2.46 2.952(2) 119.8 .
O4 H4 O7 0.82 1.92 2.733(4) 175.1 1_554
O5 H5 O6 0.82 1.87 2.598(4) 147.0 .
O5 H5 Cl1 0.82 2.89 3.320(3) 114.6 5_765
O3 H3 O1 0.82 2.26 3.027(3) 155.0 .
O1 H1 O3 0.82 2.00 2.665(3) 137.3 2_755
O1 H1 Cl1 0.82 2.46 2.952(2) 119.8 .
O1 H1 Cl1 0.82 2.46 2.952(2) 119.8 .
O1 H1 O3 0.82 2.00 2.665(3) 137.3 2_755
O3 H3 O1 0.82 2.26 3.027(3) 155.0 .
O5 H5 Cl1 0.82 2.89 3.320(3) 114.6 5_765
O5 H5 O6 0.82 1.87 2.598(4) 147.0 .
O4 H4 O7 0.82 1.92 2.733(4) 175.1 1_554

loop_
_geom_torsion_atom_site_label_1
_geom_torsion_atom_site_label_2
_geom_torsion_atom_site_label_3
_geom_torsion_atom_site_label_4
_geom_torsion
O1 C2 C1 C6 -177.0(2)
C3 C2 C1 C6 3.6(4)
O1 C2 C1 C9 -1.1(4)
C3 C2 C1 C9 179.4(2)
C6 C5 C4 C3 2.2(4)
Cl2 C5 C4 C3 -174.8(2)
C6 C5 C4 C7 -176.7(3)
Cl2 C5 C4 C7 6.3(4)
C8 O2 C6 C5 -70.8(4)
C8 O2 C6 C1 115.1(3)
C4 C5 C6 O2 -174.9(3)
Cl2 C5 C6 O2 2.1(4)
C4 C5 C6 C1 -1.0(4)
Cl2 C5 C6 C1 176.1(2)
C2 C1 C6 O2 172.3(2)
C9 C1 C6 O2 -3.5(4)
C2 C1 C6 C5 -1.9(4)
C9 C1 C6 C5 -177.7(2)
C5 C4 C3 C2 -0.5(4)
C7 C4 C3 C2 178.4(3)
C5 C4 C3 Cl1 178.9(2)
C7 C4 C3 Cl1 -2.3(4)
O1 C2 C3 C4 178.2(3)
C1 C2 C3 C4 -2.4(4)
O1 C2 C3 Cl1 -1.2(4)
C1 C2 C3 Cl1 178.2(2)
C17 C12 C13 C14 0.8(5)
C11 C12 C13 C14 -179.3(3)
C17 C12 C13 C9 178.7(3)
C11 C12 C13 C9 -1.4(4)
C15 C14 C13 C12 -1.6(5)
C18 C14 C13 C12 177.3(3)
C15 C14 C13 C9 -179.1(3)
C18 C14 C13 C9 -0.2(5)
C13 C12 C11 C10 1.1(4)
C17 C12 C11 C10 -179.0(3)
C19 C10 C11 C12 125.3(3)
C9 C10 C11 C12 -0.3(3)
C6 C1 C9 C13 -52.9(3)
C2 C1 C9 C13 131.4(3)
C6 C1 C9 C10 65.9(3)
C2 C1 C9 C10 -109.7(3)
C12 C13 C9 C1 124.8(3)
C14 C13 C9 C1 -57.5(4)
C12 C13 C9 C10 1.1(3)
C14 C13 C9 C10 178.9(3)
C11 C10 C9 C1 -125.9(3)
C19 C10 C9 C1 107.5(3)
C11 C10 C9 C13 -0.4(3)
C19 C10 C9 C13 -127.0(3)
C17 C16 C15 O5 -179.7(3)
C17 C16 C15 C14 -0.3(5)
C13 C14 C15 O5 -179.2(3)
C18 C14 C15 O5 1.8(6)
C13 C14 C15 C16 1.4(5)
C18 C14 C15 C16 -177.6(4)
C15 C16 C17 O4 -180.0(3)
C15 C16 C17 C12 -0.6(5)
C13 C12 C17 O4 179.8(3)
C11 C12 C17 O4 -0.1(5)
C13 C12 C17 C16 0.3(5)
C11 C12 C17 C16 -179.5(3)
C13 C14 C18 O6 179.4(4)
C15 C14 C18 O6 -1.6(6)
C11 C10 C19 O3 -178.9(2)
C9 C10 C19 O3 -56.3(3)
C11 C10 C19 C21 -58.6(4)
C9 C10 C19 C21 64.0(4)
C11 C10 C19 C20 66.6(3)
C9 C10 C19 C20 -170.7(3)
